data_7034754
loop_
_publ_author_name
'Kim, Hyeun'
'Park, Minwoo'
'Lee, Haeri'
'Jung, Ok-Sang'

_publ_section_title
;
 Construction of helical coordination polymers via flexible conformers of
 bis(3-pyridyl)cyclotetramethylenesilane: metal(ii) and halogen effects on
 luminescence, thermolysis and catalysis.
;
_journal_issue 17
_journal_name_full 'Dalton transactions (Cambridge, England : 2003)'
_journal_page_first 8198
_journal_page_last 8204
_journal_paper_doi 10.1039/c5dt00774g
_journal_volume 44
_journal_year 2015
_chemical_formula_sum 'C14 H16 Br2 Hg N2 Si'
_chemical_formula_weight 600.79
_chemical_name_systematic
; 
 ? 
;
_space_group_IT_number 14
_symmetry_cell_setting monoclinic
_symmetry_space_group_name_Hall '-P 2yn'
_symmetry_space_group_name_H-M 'P 1 21/n 1'
_atom_sites_solution_hydrogens geom
_atom_sites_solution_primary direct
_atom_sites_solution_secondary difmap
_audit_creation_method SHELXL-97
_audit_update_record
;
2015-02-06 deposited with the CCDC.
2015-03-26 downloaded from the CCDC.
;
_cell_angle_alpha 90.00
_cell_angle_beta 105.101(2)
_cell_angle_gamma 90.00
_cell_formula_units_Z 4
_cell_length_a 12.6956(4)
_cell_length_b 8.1560(2)
_cell_length_c 17.4487(5)
_cell_measurement_reflns_used 2721
_cell_measurement_temperature 173(2)
_cell_measurement_theta_max 25.87
_cell_measurement_theta_min 3.07
_cell_volume 1744.34(9)
_computing_cell_refinement 'Bruker APEX2'
_computing_data_collection 'Bruker APEX2'
_computing_data_reduction 'Bruker APEX2'
_computing_molecular_graphics 'Bruker SHELXTL'
_computing_publication_material 'Bruker SHELXTL'
_computing_structure_refinement 'SHELXL-97 (Sheldrick, 1997)'
_computing_structure_solution 'SHELXS-97 (Sheldrick, 1990)'
_diffrn_ambient_temperature 173(2)
_diffrn_measured_fraction_theta_full 1.000
_diffrn_measured_fraction_theta_max 1.000
_diffrn_measurement_device_type 'Bruker Breeze CCD'
_diffrn_measurement_method 'phi and omega scans'
_diffrn_radiation_monochromator graphite
_diffrn_radiation_source 'fine-focus sealed tube'
_diffrn_radiation_type MoK\a
_diffrn_radiation_wavelength 0.71073
_diffrn_reflns_av_R_equivalents 0.0478
_diffrn_reflns_av_unetI/netI 0.0457
_diffrn_reflns_limit_h_max 14
_diffrn_reflns_limit_h_min -15
_diffrn_reflns_limit_k_max 9
_diffrn_reflns_limit_k_min -10
_diffrn_reflns_limit_l_max 21
_diffrn_reflns_limit_l_min -21
_diffrn_reflns_number 14391
_diffrn_reflns_theta_full 26.00
_diffrn_reflns_theta_max 26.00
_diffrn_reflns_theta_min 1.78
_exptl_absorpt_coefficient_mu 13.465
_exptl_absorpt_correction_T_max 0.2949
_exptl_absorpt_correction_T_min 0.0772
_exptl_absorpt_correction_type multi-scan
_exptl_absorpt_process_details sadabs
_exptl_crystal_colour colorless
_exptl_crystal_density_diffrn 2.288
_exptl_crystal_density_method 'not measured'
_exptl_crystal_description block
_exptl_crystal_F_000 1112
_exptl_crystal_size_max 0.39
_exptl_crystal_size_mid 0.13
_exptl_crystal_size_min 0.12
_refine_diff_density_max 1.101
_refine_diff_density_min -0.922
_refine_diff_density_rms 0.129
_refine_ls_extinction_method none
_refine_ls_goodness_of_fit_ref 1.034
_refine_ls_hydrogen_treatment constr
_refine_ls_matrix_type full
_refine_ls_number_parameters 181
_refine_ls_number_reflns 3426
_refine_ls_number_restraints 0
_refine_ls_restrained_S_all 1.034
_refine_ls_R_factor_all 0.0476
_refine_ls_R_factor_gt 0.0320
_refine_ls_shift/su_max 0.001
_refine_ls_shift/su_mean 0.000
_refine_ls_structure_factor_coef Fsqd
_refine_ls_weighting_details 'calc w=1/[\s^2^(Fo^2^)+(0.0109P)^2^+4.3387P] where P=(Fo^2^+2Fc^2^)/3'
_refine_ls_weighting_scheme calc
_refine_ls_wR_factor_gt 0.0610
_refine_ls_wR_factor_ref 0.0674
_reflns_number_gt 2654
_reflns_number_total 3426
_reflns_threshold_expression >2sigma(I)
_cod_data_source_file c5dt00774g2.cif
_cod_data_source_block HgBr2
_cod_depositor_comments
;
The following automatic conversions were performed:

'_symmetry_cell_setting' value 'Monoclinic' changed to 'monoclinic'
according to
/usr/data/users/saulius/crontab/automatic-downloads/rss-feeds/RSC/lib/dictionaries/cif_core.dic
dictionary named 'cif_core.dic' version 2.4.2 from 2011-04-26.

Automatic conversion script
Id: cif_fix_values 3143 2015-03-26 13:38:13Z robertas 

 Adding full bibliography for 7034751--7034754.cif.
;
_cod_original_sg_symbol_H-M P2(1)/n
_cod_database_code 7034754

loop_
_symmetry_equiv_pos_as_xyz
'x, y, z'
'-x+1/2, y+1/2, -z+1/2'
'-x, -y, -z'
'x-1/2, -y-1/2, z-1/2'

loop_
_atom_site_label
_atom_site_type_symbol
_atom_site_fract_x
_atom_site_fract_y
_atom_site_fract_z
_atom_site_U_iso_or_equiv
_atom_site_adp_type
_atom_site_occupancy
_atom_site_symmetry_multiplicity
_atom_site_calc_flag
_atom_site_refinement_flags
Hg1 Hg 0.76468(2) 0.25541(3) 0.013404(14) 0.04055(9) Uani 1 1 d .
Br1 Br 0.85889(6) 0.52236(8) 0.01493(4) 0.05204(19) Uani 1 1 d .
Br2 Br 0.71958(7) 0.03726(10) 0.09734(5) 0.0676(2) Uani 1 1 d .
Si1 Si 0.98300(13) 0.2065(2) -0.25877(9) 0.0342(4) Uani 1 1 d .
N1 N 0.8503(4) 0.1031(6) -0.0719(3) 0.0369(12) Uani 1 1 d .
N2 N 0.9073(4) -0.1504(6) -0.4302(3) 0.0415(12) Uani 1 1 d .
C1 C 0.8841(4) 0.1744(7) -0.1294(3) 0.0334(13) Uani 1 1 d .
H1A H 0.8681 0.2876 -0.1390 0.040 Uiso 1 1 calc R
C2 C 0.8739(5) -0.0556(7) -0.0577(3) 0.0398(15) Uani 1 1 d .
H2A H 0.8499 -0.1091 -0.0169 0.048 Uiso 1 1 calc R
C3 C 0.9310(5) -0.1433(7) -0.0996(4) 0.0410(15) Uani 1 1 d .
H3A H 0.9475 -0.2556 -0.0876 0.049 Uiso 1 1 calc R
C4 C 0.9645(5) -0.0681(7) -0.1593(4) 0.0395(15) Uani 1 1 d .
H4A H 1.0042 -0.1285 -0.1891 0.047 Uiso 1 1 calc R
C5 C 0.9408(4) 0.0966(7) -0.1765(3) 0.0322(13) Uani 1 1 d .
C6 C 0.8830(5) 0.3706(8) -0.3024(4) 0.0520(18) Uani 1 1 d .
H6A H 0.8625 0.3660 -0.3611 0.062 Uiso 1 1 calc R
H6B H 0.8163 0.3620 -0.2834 0.062 Uiso 1 1 calc R
C7 C 0.9443(9) 0.5214(11) -0.2731(11) 0.198(9) Uani 1 1 d .
H7A H 0.9236 0.6049 -0.3156 0.237 Uiso 1 1 calc R
H7B H 0.9185 0.5618 -0.2277 0.237 Uiso 1 1 calc R
C8 C 1.0582(7) 0.5155(8) -0.2489(5) 0.069(2) Uani 1 1 d .
H8A H 1.0841 0.5895 -0.2028 0.083 Uiso 1 1 calc R
H8B H 1.0876 0.5570 -0.2925 0.083 Uiso 1 1 calc R
C9 C 1.1034(5) 0.3441(7) -0.2260(4) 0.0449(16) Uani 1 1 d .
H9A H 1.1351 0.3358 -0.1679 0.054 Uiso 1 1 calc R
H9B H 1.1602 0.3162 -0.2534 0.054 Uiso 1 1 calc R
C10 C 0.9050(5) -0.0332(7) -0.3773(3) 0.0399(15) Uani 1 1 d .
H10A H 0.8362 -0.0020 -0.3700 0.048 Uiso 1 1 calc R
C11 C 1.0031(5) -0.1935(8) -0.4425(4) 0.0434(15) Uani 1 1 d .
H11A H 1.0049 -0.2753 -0.4809 0.052 Uiso 1 1 calc R
C12 C 1.0984(5) -0.1230(8) -0.4012(4) 0.0479(17) Uani 1 1 d .
H12A H 1.1658 -0.1560 -0.4105 0.058 Uiso 1 1 calc R
C13 C 1.0962(5) -0.0028(8) -0.3455(4) 0.0445(16) Uani 1 1 d .
H13A H 1.1623 0.0466 -0.3164 0.053 Uiso 1 1 calc R
C14 C 0.9978(5) 0.0458(7) -0.3321(3) 0.0343(14) Uani 1 1 d .

loop_
_atom_site_aniso_label
_atom_site_aniso_U_11
_atom_site_aniso_U_22
_atom_site_aniso_U_33
_atom_site_aniso_U_23
_atom_site_aniso_U_13
_atom_site_aniso_U_12
Hg1 0.04285(16) 0.03955(16) 0.04517(15) 0.01036(11) 0.02208(11) 0.00417(11)
Br1 0.0533(4) 0.0441(4) 0.0642(4) 0.0024(3) 0.0253(3) -0.0066(3)
Br2 0.0834(6) 0.0590(5) 0.0771(5) 0.0278(4) 0.0509(4) 0.0046(4)
Si1 0.0340(9) 0.0354(9) 0.0351(8) -0.0005(7) 0.0122(7) 0.0009(7)
N1 0.042(3) 0.034(3) 0.038(3) 0.004(2) 0.017(2) 0.002(2)
N2 0.038(3) 0.045(3) 0.046(3) -0.013(2) 0.017(2) -0.007(2)
C1 0.036(3) 0.029(3) 0.039(3) 0.007(3) 0.016(3) 0.004(3)
C2 0.041(4) 0.036(4) 0.042(3) 0.008(3) 0.010(3) -0.003(3)
C3 0.040(4) 0.031(3) 0.055(4) 0.005(3) 0.019(3) 0.006(3)
C4 0.040(4) 0.035(3) 0.048(4) -0.001(3) 0.018(3) 0.004(3)
C5 0.031(3) 0.036(3) 0.033(3) -0.004(3) 0.015(3) -0.002(3)
C6 0.051(4) 0.054(4) 0.051(4) 0.011(3) 0.013(3) 0.014(3)
C7 0.089(9) 0.043(6) 0.42(3) 0.072(9) -0.016(11) 0.004(6)
C8 0.094(7) 0.041(4) 0.078(5) -0.001(4) 0.033(5) -0.008(4)
C9 0.049(4) 0.042(4) 0.047(4) -0.005(3) 0.020(3) -0.009(3)
C10 0.033(3) 0.048(4) 0.042(3) -0.006(3) 0.016(3) -0.001(3)
C11 0.049(4) 0.040(4) 0.046(4) -0.006(3) 0.020(3) 0.004(3)
C12 0.038(4) 0.053(4) 0.057(4) -0.008(3) 0.020(3) 0.006(3)
C13 0.033(3) 0.048(4) 0.053(4) -0.007(3) 0.012(3) 0.002(3)
C14 0.035(3) 0.040(3) 0.032(3) 0.001(3) 0.015(3) 0.003(3)

loop_
_atom_type_symbol
_atom_type_description
_atom_type_scat_dispersion_real
_atom_type_scat_dispersion_imag
_atom_type_scat_source
C C 0.0033 0.0016 'International Tables Vol C Tables 4.2.6.8 and 6.1.1.4'
H H 0.0000 0.0000 'International Tables Vol C Tables 4.2.6.8 and 6.1.1.4'
N N 0.0061 0.0033 'International Tables Vol C Tables 4.2.6.8 and 6.1.1.4'
Si Si 0.0817 0.0704 'International Tables Vol C Tables 4.2.6.8 and 6.1.1.4'
Br Br -0.2901 2.4595 'International Tables Vol C Tables 4.2.6.8 and 6.1.1.4'
Hg Hg -2.3894 9.2266 'International Tables Vol C Tables 4.2.6.8 and 6.1.1.4'

loop_
_geom_angle_atom_site_label_1
_geom_angle_atom_site_label_2
_geom_angle_atom_site_label_3
_geom_angle
_geom_angle_site_symmetry_1
_geom_angle_site_symmetry_3
N1 Hg1 N2 106.06(16) . 2_654
N1 Hg1 Br2 101.95(11) . .
N2 Hg1 Br2 105.88(12) 2_654 .
N1 Hg1 Br1 99.55(12) . .
N2 Hg1 Br1 94.89(12) 2_654 .
Br2 Hg1 Br1 144.40(3) . .
C9 Si1 C6 96.3(3) . .
C9 Si1 C14 114.3(3) . .
C6 Si1 C14 113.7(3) . .
C9 Si1 C5 115.2(3) . .
C6 Si1 C5 110.7(3) . .
C14 Si1 C5 106.6(3) . .
C1 N1 C2 117.6(5) . .
C1 N1 Hg1 122.0(4) . .
C2 N1 Hg1 120.1(4) . .
C10 N2 C11 119.0(5) . .
C10 N2 Hg1 117.7(4) . 2_644
C11 N2 Hg1 122.6(4) . 2_644
N1 C1 C5 124.8(5) . .
N1 C2 C3 122.4(6) . .
C2 C3 C4 119.3(6) . .
C3 C4 C5 120.3(6) . .
C1 C5 C4 115.6(5) . .
C1 C5 Si1 122.0(4) . .
C4 C5 Si1 122.3(4) . .
C7 C6 Si1 102.5(5) . .
C8 C7 C6 119.1(8) . .
C7 C8 C9 113.6(6) . .
C8 C9 Si1 104.4(5) . .
N2 C10 C14 123.7(6) . .
N2 C11 C12 121.6(6) . .
C11 C12 C13 119.5(6) . .
C12 C13 C14 120.3(6) . .
C13 C14 C10 116.0(5) . .
C13 C14 Si1 124.7(4) . .
C10 C14 Si1 119.3(4) . .

loop_
_geom_bond_atom_site_label_1
_geom_bond_atom_site_label_2
_geom_bond_distance
_geom_bond_site_symmetry_2
Hg1 N1 2.404(5) .
Hg1 N2 2.411(5) 2_654
Hg1 Br2 2.4649(7) .
Hg1 Br1 2.4809(7) .
Si1 C9 1.862(6) .
Si1 C6 1.865(6) .
Si1 C14 1.875(6) .
Si1 C5 1.885(6) .
N1 C1 1.325(7) .
N1 C2 1.337(7) .
N2 C10 1.335(7) .
N2 C11 1.336(7) .
N2 Hg1 2.411(5) 2_644
C1 C5 1.381(7) .
C2 C3 1.360(8) .
C3 C4 1.368(8) .
C4 C5 1.392(8) .
C6 C7 1.474(12) .
C7 C8 1.398(13) .
C8 C9 1.525(9) .
C10 C14 1.394(8) .
C11 C12 1.363(8) .
C12 C13 1.386(8) .
C13 C14 1.387(8) .
